data_7715683
loop_
_publ_author_name
'Borah, Aditya'
'Dey, Sourav'
'Siddiqui, Kehkasha'
'Gupta, Sandeep K.'
'Rajaraman, Gopalan'
'Murugavel, Ramaswamy'

_publ_section_title
;
 Magnetic anisotropy in octahedral Dy(III) and Yb(III) complexes.
;
_journal_issue 17
_journal_name_full 'Dalton transactions (Cambridge, England : 2003)'
_journal_page_first 7263
_journal_page_last 7267
_journal_paper_doi 10.1039/d3dt04352e
_journal_volume 53
_journal_year 2024
_chemical_formula_moiety 'C72 H108 O24 P6 Y, 3(H5 O2)'
_chemical_formula_sum 'C72 H123 O30 P6 Y'
_chemical_formula_weight 1743.43
_space_group_crystal_system trigonal
_space_group_IT_number 148
_space_group_name_Hall '-R 3'
_space_group_name_H-M_alt 'R -3 :H'
_atom_sites_solution_hydrogens mixed
_audit_block_doi 10.5517/ccdc.csd.cc2j8544
_audit_creation_date 2024-03-15
_audit_creation_method
;
Olex2 1.5
(compiled 2024.02.16 svn.r378c4104 for OlexSys, GUI svn.r6928)
;
_audit_update_record
;
2024-03-19 deposited with the CCDC.	2024-03-26 downloaded from the CCDC.
;
_cell_angle_alpha 90
_cell_angle_beta 90
_cell_angle_gamma 120
_cell_formula_units_Z 3
_cell_length_a 23.5867(4)
_cell_length_b 23.5867(4)
_cell_length_c 13.2999(2)
_cell_measurement_reflns_used 10739
_cell_measurement_temperature 150
_cell_measurement_theta_max 28.4520
_cell_measurement_theta_min 2.9720
_cell_volume 6407.87(18)
_computing_cell_refinement 'CrysAlisPro 1.171.39.32a (Rigaku OD, 2017)'
_computing_data_collection 'CrysAlisPro 1.171.39.32a (Rigaku OD, 2017)'
_computing_data_reduction 'CrysAlisPro 1.171.39.32a (Rigaku OD, 2017)'
_computing_molecular_graphics 'Olex2 1.5 (Dolomanov et al., 2009)'
_computing_publication_material 'Olex2 1.5 (Dolomanov et al., 2009)'
_computing_structure_refinement 'SHELXL 2018/3 (Sheldrick, 2015)'
_computing_structure_solution 'SHELXT  (Sheldrick, 2015)'
_diffrn_ambient_temperature 150
_diffrn_detector 'CCD plate'
_diffrn_measured_fraction_theta_full 0.998
_diffrn_measured_fraction_theta_max 0.998
_diffrn_measurement_details
;
List of Runs (angles in degrees, time in seconds):

  # Type    Start    End  Width  t~exp~   \w     \q     \k     \f   Frames
#--------------------------------------------------------------------------
  1  \w    -50.00  75.00   1.00    6.00    --  -14.30  58.00 173.00  125
  2  \w    -48.00  75.00   1.00    6.00    --  -14.30  38.00 -60.00  123
  3  \w   -104.00  24.00   1.00    6.00    --  -14.30 -72.00   0.00  128
  4  \w    -53.00  39.00   1.00    6.00    --  -14.30  72.00  30.00   92
  5  \w   -104.00 -79.00   1.00    6.00    --  -14.30 -38.00-180.00   25
;
_diffrn_measurement_device 'four-circle diffractometer'
_diffrn_measurement_device_type 'XtaLAB AFC12 (RCD3): Kappa single'
_diffrn_measurement_method '\w scans'
_diffrn_orient_matrix_type 'CrysAlisPro convention (1999,Acta A55,543-557)'
_diffrn_orient_matrix_UB_11 0.0210958000
_diffrn_orient_matrix_UB_12 0.0158788000
_diffrn_orient_matrix_UB_13 -0.0413176000
_diffrn_orient_matrix_UB_21 0.0079538000
_diffrn_orient_matrix_UB_22 0.0308534000
_diffrn_orient_matrix_UB_23 0.0204493000
_diffrn_orient_matrix_UB_31 0.0264114000
_diffrn_orient_matrix_UB_32 0.0008355000
_diffrn_orient_matrix_UB_33 0.0267905000
_diffrn_radiation_monochromator graphite
_diffrn_radiation_probe x-ray
_diffrn_radiation_type 'Mo K\a'
_diffrn_radiation_wavelength 0.71073
_diffrn_reflns_av_R_equivalents 0.0421
_diffrn_reflns_av_unetI/netI 0.0216
_diffrn_reflns_Laue_measured_fraction_full 0.998
_diffrn_reflns_Laue_measured_fraction_max 0.998
_diffrn_reflns_limit_h_max 28
_diffrn_reflns_limit_h_min -28
_diffrn_reflns_limit_k_max 22
_diffrn_reflns_limit_k_min -28
_diffrn_reflns_limit_l_max 15
_diffrn_reflns_limit_l_min -15
_diffrn_reflns_number 22325
_diffrn_reflns_point_group_measured_fraction_full 0.998
_diffrn_reflns_point_group_measured_fraction_max 0.998
_diffrn_reflns_theta_full 24.999
_diffrn_reflns_theta_max 24.999
_diffrn_reflns_theta_min 2.992
_diffrn_source 'fine-focus sealed X-ray tube'
_diffrn_source_type 'Enhance (Mo) X-ray Source'
_exptl_absorpt_coefficient_mu 0.873
_exptl_absorpt_correction_T_max 1.00000
_exptl_absorpt_correction_T_min 0.79750
_exptl_absorpt_correction_type multi-scan
_exptl_absorpt_process_details
;
CrysAlisPro 1.171.39.32a (Rigaku Oxford Diffraction, 2017)
Empirical absorption correction using spherical harmonics,
 implemented in SCALE3 ABSPACK scaling algorithm.
;
_exptl_crystal_colour colourless
_exptl_crystal_colour_primary colourless
_exptl_crystal_density_diffrn 1.355
_exptl_crystal_description block
_exptl_crystal_F_000 2772
_exptl_crystal_size_max 0.45
_exptl_crystal_size_mid 0.25
_exptl_crystal_size_min 0.22
_refine_diff_density_max 0.254
_refine_diff_density_min -0.436
_refine_diff_density_rms 0.049
_refine_ls_extinction_method none
_refine_ls_goodness_of_fit_ref 1.050
_refine_ls_hydrogen_treatment mixed
_refine_ls_matrix_type full
_refine_ls_number_parameters 174
_refine_ls_number_reflns 2499
_refine_ls_number_restraints 0
_refine_ls_restrained_S_all 1.050
_refine_ls_R_factor_all 0.0313
_refine_ls_R_factor_gt 0.0302
_refine_ls_shift/su_max 0.000
_refine_ls_shift/su_mean 0.000
_refine_ls_structure_factor_coef Fsqd
_refine_ls_weighting_details 'w=1/[\s^2^(Fo^2^)+(0.0428P)^2^+9.4432P] where P=(Fo^2^+2Fc^2^)/3'
_refine_ls_weighting_scheme calc
_refine_ls_wR_factor_gt 0.0782
_refine_ls_wR_factor_ref 0.0791
_reflns_Friedel_coverage 0.000
_reflns_number_gt 2408
_reflns_number_total 2499
_reflns_threshold_expression 'I > 2\s(I)'
_cod_data_source_file d3dt04352e3.cif
_cod_data_source_block adi-y-hexa-h2o
_cod_depositor_comments 'Adding full bibliography for 7715683--7715685.cif.'
_cod_original_cell_volume 6407.9(2)
_cod_original_sg_symbol_H-M 'R -3'
_cod_database_code 7715683
_shelx_shelxl_version_number 2018/3
_chemical_oxdiff_formula 'Y C O P H'
_shelx_space_group_comment
;
The symmetry employed for this shelxl refinement is uniquely defined
by the following loop, which should always be used as a source of
symmetry information in preference to the above space-group names.
They are only intended as comments.
;
_shelx_estimated_absorpt_t_max 0.831
_shelx_estimated_absorpt_t_min 0.695
_olex2_refinement_description
;
1. Fixed Uiso
 At 1.2 times of:
  All C(H) groups
 At 1.5 times of:
  All C(H,H,H) groups, All O(H) groups, All O(H,H) groups
2.a Free rotating group:
 O5(H3,H5B)
2.b Ternary CH refined with riding coordinates:
 C7(H7), C10(H10)
2.c Aromatic/amide H refined with riding coordinates:
 C3(H3A), C4(H4), C5(H5)
2.d Idealised Me refined as rotating group:
 C8(H8A,H8B,H8C), C9(H9A,H9B,H9C), C11(H11A,H11B,H11C), C12(H12A,H12B,H12C)
2.e Idealised tetrahedral OH refined as rotating group:
 O2(H2)
;
_olex2_submission_special_instructions 'No special instructions were received'
_oxdiff_exptl_absorpt_empirical_details
;
Empirical correction (ABSPACK) includes:
- Absorption correction using spherical harmonics
- Frame scaling
;
_oxdiff_exptl_absorpt_empirical_full_max 1.204
_oxdiff_exptl_absorpt_empirical_full_min 0.761

loop_
_space_group_symop_operation_xyz
'x, y, z'
'-y, x-y, z'
'-x+y, -x, z'
'x+2/3, y+1/3, z+1/3'
'-y+2/3, x-y+1/3, z+1/3'
'-x+y+2/3, -x+1/3, z+1/3'
'x+1/3, y+2/3, z+2/3'
'-y+1/3, x-y+2/3, z+2/3'
'-x+y+1/3, -x+2/3, z+2/3'
'-x, -y, -z'
'y, -x+y, -z'
'x-y, x, -z'
'-x+2/3, -y+1/3, -z+1/3'
'y+2/3, -x+y+1/3, -z+1/3'
'x-y+2/3, x+1/3, -z+1/3'
'-x+1/3, -y+2/3, -z+2/3'
'y+1/3, -x+y+2/3, -z+2/3'
'x-y+1/3, x+2/3, -z+2/3'

loop_
_atom_site_label
_atom_site_type_symbol
_atom_site_fract_x
_atom_site_fract_y
_atom_site_fract_z
_atom_site_U_iso_or_equiv
_atom_site_adp_type
_atom_site_occupancy
_atom_site_site_symmetry_order
_atom_site_calc_flag
_atom_site_refinement_flags_posn
_atom_site_refinement_flags_adp
_atom_site_refinement_flags_occupancy
_atom_site_disorder_assembly
_atom_site_disorder_group
Y1 Y 0.333333 0.666667 0.166667 0.01245(13) Uani 1 6 d S T P . .
P1 P 0.48062(2) 0.79932(2) 0.27675(3) 0.01771(14) Uani 1 1 d . . . . .
O1 O 0.41277(6) 0.74450(6) 0.25917(9) 0.0202(3) Uani 1 1 d . . . . .
O2 O 0.49002(7) 0.86487(6) 0.23386(11) 0.0308(3) Uani 1 1 d . . . . .
H2 H 0.461699 0.856898 0.189402 0.046 Uiso 1 1 calc R U . . .
O3 O 0.53409(6) 0.78701(7) 0.24043(10) 0.0275(3) Uani 1 1 d . . . . .
O4 O 0.48986(6) 0.81441(6) 0.39376(9) 0.0183(3) Uani 1 1 d . . . . .
C1 C 0.53594(8) 0.81323(9) 0.45965(13) 0.0167(4) Uani 1 1 d . . . . .
C2 C 0.58930(9) 0.87385(9) 0.48643(13) 0.0185(4) Uani 1 1 d . . . . .
C3 C 0.63207(9) 0.87367(9) 0.55844(14) 0.0236(4) Uani 1 1 d . . . . .
H3A H 0.669019 0.913874 0.578375 0.028 Uiso 1 1 calc R U . . .
C4 C 0.62148(10) 0.81563(10) 0.60142(15) 0.0280(5) Uani 1 1 d . . . . .
H4 H 0.650781 0.816412 0.651127 0.034 Uiso 1 1 calc R U . . .
C5 C 0.56842(10) 0.75657(10) 0.57226(14) 0.0256(4) Uani 1 1 d . . . . .
H5 H 0.561855 0.717172 0.602216 0.031 Uiso 1 1 calc R U . . .
C6 C 0.52417(9) 0.75376(9) 0.49936(13) 0.0200(4) Uani 1 1 d . . . . .
C7 C 0.59888(9) 0.93698(9) 0.43995(14) 0.0211(4) Uani 1 1 d . . . . .
H7 H 0.583346 0.927326 0.368722 0.025 Uiso 1 1 calc R U . . .
C8 C 0.55633(11) 0.95908(10) 0.49514(16) 0.0319(5) Uani 1 1 d . . . . .
H8A H 0.510554 0.923763 0.493826 0.048 Uiso 1 1 calc R U . . .
H8B H 0.560118 0.997916 0.461928 0.048 Uiso 1 1 calc R U . . .
H8C H 0.571050 0.969710 0.565033 0.048 Uiso 1 1 calc R U . . .
C9 C 0.67015(10) 0.99183(10) 0.43848(17) 0.0337(5) Uani 1 1 d . . . . .
H9A H 0.685224 1.005712 0.507523 0.051 Uiso 1 1 calc R U . . .
H9B H 0.673871 1.029017 0.400132 0.051 Uiso 1 1 calc R U . . .
H9C H 0.697171 0.975998 0.406843 0.051 Uiso 1 1 calc R U . . .
C10 C 0.46815(9) 0.68783(9) 0.46590(14) 0.0227(4) Uani 1 1 d . . . . .
H10 H 0.439543 0.696090 0.419836 0.027 Uiso 1 1 calc R U . . .
C11 C 0.42624(11) 0.64734(10) 0.55466(17) 0.0380(5) Uani 1 1 d . . . . .
H11A H 0.452760 0.637081 0.599734 0.057 Uiso 1 1 calc R U . . .
H11B H 0.389061 0.606569 0.529723 0.057 Uiso 1 1 calc R U . . .
H11C H 0.410048 0.672410 0.591409 0.057 Uiso 1 1 calc R U . . .
C12 C 0.49431(11) 0.65017(10) 0.40684(18) 0.0358(5) Uani 1 1 d . . . . .
H12A H 0.518907 0.675977 0.348283 0.054 Uiso 1 1 calc R U . . .
H12B H 0.457599 0.608281 0.384296 0.054 Uiso 1 1 calc R U . . .
H12C H 0.523200 0.642114 0.450052 0.054 Uiso 1 1 calc R U . . .
O5 O 0.65364(7) 0.86482(8) 0.27405(12) 0.0392(4) Uani 1 1 d G . . . .
H3 H 0.613481 0.839608 0.259454 0.059 Uiso 1 1 d G U . . .
H5B H 0.676860 0.872436 0.221432 0.059 Uiso 1 1 d G U . . .
H5A H 0.666667 0.833333 0.333333 0.070(13) Uiso 1 2 d S . P . .

loop_
_atom_site_aniso_label
_atom_site_aniso_U_11
_atom_site_aniso_U_22
_atom_site_aniso_U_33
_atom_site_aniso_U_23
_atom_site_aniso_U_13
_atom_site_aniso_U_12
Y1 0.01188(15) 0.01188(15) 0.0136(2) 0.000 0.000 0.00594(8)
P1 0.0163(2) 0.0171(3) 0.0158(3) -0.00070(17) -0.00313(17) 0.00539(19)
O1 0.0197(7) 0.0175(6) 0.0193(7) -0.0023(5) -0.0049(5) 0.0061(5)
O2 0.0307(8) 0.0186(7) 0.0311(8) 0.0030(6) -0.0148(6) 0.0035(6)
O3 0.0219(7) 0.0347(8) 0.0221(7) -0.0085(6) -0.0017(5) 0.0113(6)
O4 0.0175(6) 0.0210(7) 0.0178(7) -0.0033(5) -0.0042(5) 0.0106(5)
C1 0.0162(9) 0.0221(9) 0.0137(9) -0.0016(7) -0.0014(7) 0.0110(8)
C2 0.0193(9) 0.0207(9) 0.0153(9) -0.0019(7) 0.0002(7) 0.0099(8)
C3 0.0214(10) 0.0232(10) 0.0222(10) -0.0042(8) -0.0058(8) 0.0083(8)
C4 0.0301(11) 0.0321(11) 0.0232(11) -0.0027(8) -0.0110(8) 0.0167(9)
C5 0.0317(11) 0.0240(10) 0.0232(10) 0.0022(8) -0.0037(8) 0.0155(9)
C6 0.0200(9) 0.0218(10) 0.0185(9) 0.0002(7) 0.0005(7) 0.0106(8)
C7 0.0238(10) 0.0181(9) 0.0182(10) -0.0012(7) -0.0044(7) 0.0082(8)
C8 0.0365(12) 0.0281(11) 0.0354(12) -0.0004(9) -0.0001(9) 0.0195(10)
C9 0.0287(11) 0.0220(11) 0.0403(13) 0.0029(9) 0.0002(9) 0.0051(9)
C10 0.0226(10) 0.0178(9) 0.0249(10) 0.0003(7) -0.0013(8) 0.0079(8)
C11 0.0384(13) 0.0239(11) 0.0345(13) 0.0017(9) 0.0061(10) 0.0028(10)
C12 0.0356(12) 0.0265(11) 0.0408(13) -0.0098(9) -0.0004(10) 0.0122(10)
O5 0.0264(8) 0.0440(10) 0.0441(10) -0.0038(7) 0.0045(7) 0.0152(7)

loop_
_atom_type_symbol
_atom_type_description
_atom_type_scat_dispersion_real
_atom_type_scat_dispersion_imag
_atom_type_scat_source
C C 0.0033 0.0016 'International Tables Vol C Tables 4.2.6.8 and 6.1.1.4'
H H 0.0000 0.0000 'International Tables Vol C Tables 4.2.6.8 and 6.1.1.4'
O O 0.0106 0.0060 'International Tables Vol C Tables 4.2.6.8 and 6.1.1.4'
P P 0.1023 0.0942 'International Tables Vol C Tables 4.2.6.8 and 6.1.1.4'
Y Y -2.7962 3.5667 'International Tables Vol C Tables 4.2.6.8 and 6.1.1.4'

loop_
_geom_angle_atom_site_label_1
_geom_angle_atom_site_label_2
_geom_angle_atom_site_label_3
_geom_angle
_geom_angle_site_symmetry_1
_geom_angle_site_symmetry_3
_geom_angle_publ_flag
O1 Y1 O1 180.0 2_665 14_455 ?
O1 Y1 O1 87.60(4) . 15 ?
O1 Y1 O1 87.61(4) 13_565 3_565 ?
O1 Y1 O1 92.39(4) 2_665 . ?
O1 Y1 O1 87.61(4) 14_455 3_565 ?
O1 Y1 O1 87.61(4) 14_455 . ?
O1 Y1 O1 92.40(4) 14_455 15 ?
O1 Y1 O1 87.60(4) 2_665 13_565 ?
O1 Y1 O1 92.39(4) 2_665 3_565 ?
O1 Y1 O1 92.40(4) 14_455 13_565 ?
O1 Y1 O1 92.39(4) . 3_565 ?
O1 Y1 O1 180.0 . 13_565 ?
O1 Y1 O1 180.0 15 3_565 ?
O1 Y1 O1 87.60(4) 2_665 15 ?
O1 Y1 O1 92.39(4) 13_565 15 ?
O1 P1 O2 111.24(7) . . ?
O1 P1 O3 114.94(8) . . ?
O1 P1 O4 108.43(7) . . ?
O2 P1 O4 101.61(7) . . ?
O3 P1 O2 110.87(9) . . ?
O3 P1 O4 108.84(7) . . ?
P1 O1 Y1 153.99(8) . . ?
P1 O2 H2 109.5 . . ?
C1 O4 P1 128.84(11) . . ?
C2 C1 O4 116.59(15) . . ?
C6 C1 O4 119.33(15) . . ?
C6 C1 C2 123.93(16) . . ?
C1 C2 C7 120.96(16) . . ?
C3 C2 C1 117.07(17) . . ?
C3 C2 C7 121.95(16) . . ?
C2 C3 H3A 119.6 . . ?
C4 C3 C2 120.89(17) . . ?
C4 C3 H3A 119.6 . . ?
C3 C4 H4 119.8 . . ?
C5 C4 C3 120.31(17) . . ?
C5 C4 H4 119.8 . . ?
C4 C5 H5 119.4 . . ?
C4 C5 C6 121.26(18) . . ?
C6 C5 H5 119.4 . . ?
C1 C6 C5 116.53(17) . . ?
C1 C6 C10 123.64(16) . . ?
C5 C6 C10 119.81(17) . . ?
C2 C7 H7 107.7 . . ?
C2 C7 C8 109.68(15) . . ?
C2 C7 C9 113.38(16) . . ?
C8 C7 H7 107.7 . . ?
C9 C7 H7 107.7 . . ?
C9 C7 C8 110.48(16) . . ?
C7 C8 H8A 109.5 . . ?
C7 C8 H8B 109.5 . . ?
C7 C8 H8C 109.5 . . ?
H8A C8 H8B 109.5 . . ?
H8A C8 H8C 109.5 . . ?
H8B C8 H8C 109.5 . . ?
C7 C9 H9A 109.5 . . ?
C7 C9 H9B 109.5 . . ?
C7 C9 H9C 109.5 . . ?
H9A C9 H9B 109.5 . . ?
H9A C9 H9C 109.5 . . ?
H9B C9 H9C 109.5 . . ?
C6 C10 H10 107.8 . . ?
C6 C10 C11 111.89(16) . . ?
C6 C10 C12 110.38(16) . . ?
C11 C10 H10 107.8 . . ?
C12 C10 H10 107.8 . . ?
C12 C10 C11 110.89(17) . . ?
C10 C11 H11A 109.5 . . ?
C10 C11 H11B 109.5 . . ?
C10 C11 H11C 109.5 . . ?
H11A C11 H11B 109.5 . . ?
H11A C11 H11C 109.5 . . ?
H11B C11 H11C 109.5 . . ?
C10 C12 H12A 109.5 . . ?
C10 C12 H12B 109.5 . . ?
C10 C12 H12C 109.5 . . ?
H12A C12 H12B 109.5 . . ?
H12A C12 H12C 109.5 . . ?
H12B C12 H12C 109.5 . . ?
H3 O5 H5B 109.5 . . ?
H3 O5 H5A 104.6 . . ?
H5B O5 H5A 109.1 . . ?

loop_
_geom_bond_atom_site_label_1
_geom_bond_atom_site_label_2
_geom_bond_distance
_geom_bond_site_symmetry_2
_geom_bond_publ_flag
Y1 O1 2.2259(12) 2_665 ?
Y1 O1 2.2260(12) 3_565 ?
Y1 O1 2.2259(12) 13_565 ?
Y1 O1 2.2258(12) 14_455 ?
Y1 O1 2.2259(12) . ?
Y1 O1 2.2261(12) 15 ?
P1 O1 1.4894(13) . ?
P1 O2 1.5563(14) . ?
P1 O3 1.5080(14) . ?
P1 O4 1.5870(13) . ?
O2 H2 0.8400 . ?
O4 C1 1.407(2) . ?
C1 C2 1.398(3) . ?
C1 C6 1.391(3) . ?
C2 C3 1.393(3) . ?
C2 C7 1.521(2) . ?
C3 H3A 0.9500 . ?
C3 C4 1.386(3) . ?
C4 H4 0.9500 . ?
C4 C5 1.383(3) . ?
C5 H5 0.9500 . ?
C5 C6 1.402(3) . ?
C6 C10 1.519(3) . ?
C7 H7 1.0000 . ?
C7 C8 1.530(3) . ?
C7 C9 1.525(3) . ?
C8 H8A 0.9800 . ?
C8 H8B 0.9800 . ?
C8 H8C 0.9800 . ?
C9 H9A 0.9800 . ?
C9 H9B 0.9800 . ?
C9 H9C 0.9800 . ?
C10 H10 1.0000 . ?
C10 C11 1.529(3) . ?
C10 C12 1.528(3) . ?
C11 H11A 0.9800 . ?
C11 H11B 0.9800 . ?
C11 H11C 0.9800 . ?
C12 H12A 0.9800 . ?
C12 H12B 0.9800 . ?
C12 H12C 0.9800 . ?
O5 H3 0.8517 . ?
O5 H5B 0.8506 . ?
O5 H5A 1.2231(17) . ?

loop_
_geom_torsion_atom_site_label_1
_geom_torsion_atom_site_label_2
_geom_torsion_atom_site_label_3
_geom_torsion_atom_site_label_4
_geom_torsion
_geom_torsion_site_symmetry_1
_geom_torsion_site_symmetry_2
_geom_torsion_site_symmetry_3
_geom_torsion_site_symmetry_4
_geom_torsion_publ_flag
P1 O4 C1 C2 102.52(17) . . . . ?
P1 O4 C1 C6 -81.8(2) . . . . ?
O1 P1 O4 C1 121.63(14) . . . . ?
O2 P1 O1 Y1 80.74(19) . . . . ?
O2 P1 O4 C1 -121.08(15) . . . . ?
O3 P1 O1 Y1 -46.3(2) . . . . ?
O3 P1 O4 C1 -4.05(16) . . . . ?
O4 P1 O1 Y1 -168.34(16) . . . . ?
O4 C1 C2 C3 174.43(16) . . . . ?
O4 C1 C2 C7 -4.4(2) . . . . ?
O4 C1 C6 C5 -173.68(16) . . . . ?
O4 C1 C6 C10 8.0(3) . . . . ?
C1 C2 C3 C4 -0.3(3) . . . . ?
C1 C2 C7 C8 82.1(2) . . . . ?
C1 C2 C7 C9 -153.90(17) . . . . ?
C1 C6 C10 C11 -126.3(2) . . . . ?
C1 C6 C10 C12 109.7(2) . . . . ?
C2 C1 C6 C5 1.7(3) . . . . ?
C2 C1 C6 C10 -176.63(17) . . . . ?
C2 C3 C4 C5 0.9(3) . . . . ?
C3 C2 C7 C8 -96.6(2) . . . . ?
C3 C2 C7 C9 27.4(2) . . . . ?
C3 C4 C5 C6 -0.2(3) . . . . ?
C4 C5 C6 C1 -1.0(3) . . . . ?
C4 C5 C6 C10 177.35(18) . . . . ?
C5 C6 C10 C11 55.5(2) . . . . ?
C5 C6 C10 C12 -68.5(2) . . . . ?
C6 C1 C2 C3 -1.0(3) . . . . ?
C6 C1 C2 C7 -179.83(17) . . . . ?
C7 C2 C3 C4 178.49(18) . . . . ?
